data_1543426
loop_
_publ_author_name
'Ding, Mei'
'Cutsail, 3rd, George E'
'Aravena, Daniel'
'Amoza, Mart\'in'
'Rouzi\`eres, Mathieu'
'Dechambenoit, Pierre'
'Losovyj, Yaroslav'
'Pink, Maren'
'Ruiz, Eliseo'
'Cl\'erac, Rodolphe'
'Smith, Jeremy M.'

_publ_section_title
;
 A Low Spin Manganese(IV) Nitride Single Molecule Magnet.
;
_journal_issue 9
_journal_name_full 'Chemical science'
_journal_page_first 6132
_journal_page_last 6140
_journal_paper_doi 10.1039/C6SC01469K
_journal_volume 7
_journal_year 2016
_chemical_formula_moiety 'C42 H44 B Mn N7, 0.5 (C4 H8 O)'
_chemical_formula_sum 'C44 H48 B Mn N7 O0.5'
_chemical_formula_weight 748.64
_chemical_name_systematic
; 
 ? 
;
_space_group_IT_number 14
_symmetry_cell_setting monoclinic
_symmetry_space_group_name_Hall '-P 2ybc'
_symmetry_space_group_name_H-M 'P 1 21/c 1'
_atom_sites_solution_hydrogens geom
_atom_sites_solution_primary direct
_atom_sites_solution_secondary difmap
_audit_creation_method SHELXL-97
_audit_update_record
;
2016-03-29 deposited with the CCDC.
2016-06-09 downloaded from the CCDC.
;
_cell_angle_alpha 90.00
_cell_angle_beta 95.7654(13)
_cell_angle_gamma 90.00
_cell_formula_units_Z 8
_cell_length_a 24.9817(18)
_cell_length_b 11.9639(9)
_cell_length_c 26.6933(19)
_cell_measurement_reflns_used 9969
_cell_measurement_temperature 100(2)
_cell_measurement_theta_max 16.46
_cell_measurement_theta_min 2.28
_cell_volume 7937.7(10)
_computing_cell_refinement 'APEX II v2010.11.3 (Bruker, 2013)'
_computing_data_collection 'APEX II v2010.11.3 (Bruker, 2013)'
_computing_data_reduction 'APEX II v2010.11.3 (Bruker, 2013)'
_computing_molecular_graphics 'SHELXTL (Bruker, 2013)'
_computing_publication_material 'SHELXTL (Bruker, 2013)'
_computing_structure_refinement 'SHELXTL (Bruker, 2012)'
_computing_structure_solution 'SHELXTL (Bruker, 2013)'
_diffrn_ambient_temperature 100(2)
_diffrn_detector 'CCD area detector'
_diffrn_detector_area_resol_mean 83.33
_diffrn_detector_type 'Bruker APEXII'
_diffrn_measured_fraction_theta_full 0.984
_diffrn_measured_fraction_theta_max 0.984
_diffrn_measurement_details '0.5 degree frames measured for 0.5 seconds each'
_diffrn_measurement_device 'three-circle goniometer with fixed chi'
_diffrn_measurement_device_type 'Bruker Platform goniometer'
_diffrn_measurement_method 'omega and phi scans'
_diffrn_radiation_monochromator 'silicon  1 1 1 and 3 1 1'
_diffrn_radiation_source synchrotron
_diffrn_radiation_type synchrotron
_diffrn_radiation_wavelength 0.41328
_diffrn_reflns_av_R_equivalents 0.0623
_diffrn_reflns_av_sigmaI/netI 0.0757
_diffrn_reflns_limit_h_max 35
_diffrn_reflns_limit_h_min -34
_diffrn_reflns_limit_k_max 16
_diffrn_reflns_limit_k_min -13
_diffrn_reflns_limit_l_max 24
_diffrn_reflns_limit_l_min -36
_diffrn_reflns_number 109505
_diffrn_reflns_theta_full 16.93
_diffrn_reflns_theta_max 16.93
_diffrn_reflns_theta_min 0.97
_exptl_absorpt_coefficient_mu 0.202
_exptl_absorpt_correction_T_max 0.9990
_exptl_absorpt_correction_T_min 0.9908
_exptl_absorpt_correction_type multi-scan
_exptl_absorpt_process_details 'SADABS, G Sheldrick; 2012'
_exptl_crystal_colour 'light brown'
_exptl_crystal_density_diffrn 1.253
_exptl_crystal_density_method 'not measured'
_exptl_crystal_description plate
_exptl_crystal_F_000 3160
_exptl_crystal_size_max 0.046
_exptl_crystal_size_mid 0.036
_exptl_crystal_size_min 0.005
_refine_diff_density_max 0.947
_refine_diff_density_min -0.964
_refine_diff_density_rms 0.242
_refine_ls_extinction_coef 0.115(3)
_refine_ls_extinction_expression Fc^*^=kFc[1+0.001xFc^2^\l^3^/sin(2\q)]^-1/4^
_refine_ls_extinction_method SHELXL
_refine_ls_goodness_of_fit_ref 1.096
_refine_ls_hydrogen_treatment constr
_refine_ls_matrix_type full
_refine_ls_number_parameters 983
_refine_ls_number_reflns 22872
_refine_ls_number_restraints 0
_refine_ls_restrained_S_all 1.096
_refine_ls_R_factor_all 0.1176
_refine_ls_R_factor_gt 0.0646
_refine_ls_shift/su_max 0.001
_refine_ls_shift/su_mean 0.000
_refine_ls_structure_factor_coef Fsqd
_refine_ls_weighting_details 'calc w=1/[\s^2^(Fo^2^)+(0.1062P)^2^+0.0000P] where P=(Fo^2^+2Fc^2^)/3'
_refine_ls_weighting_scheme calc
_refine_ls_wR_factor_gt 0.1611
_refine_ls_wR_factor_ref 0.1935
_reflns_number_gt 14403
_reflns_number_total 22872
_reflns_threshold_expression >2sigma(I)
_cod_data_source_file c6sc01469k2.cif
_cod_data_source_block s14003
_cod_depositor_comments
;Adding full bibliography for 1543426--1543427.cif.

 Adding full bibliography for 1543426--1543427.cif.
;
_cod_original_sg_symbol_H-M P2(1)/c
_cod_original_formula_sum 'C44 H48 B Mn N7 O0.50'
_cod_database_code 1543426

loop_
_symmetry_equiv_pos_as_xyz
'x, y, z'
'-x, y+1/2, -z+1/2'
'-x, -y, -z'
'x, -y-1/2, z-1/2'

loop_
_atom_site_label
_atom_site_type_symbol
_atom_site_fract_x
_atom_site_fract_y
_atom_site_fract_z
_atom_site_U_iso_or_equiv
_atom_site_adp_type
_atom_site_occupancy
_atom_site_symmetry_multiplicity
_atom_site_calc_flag
_atom_site_refinement_flags
Mn1A Mn 0.061035(13) 0.30308(3) 0.359583(13) 0.01837(10) Uani 1 1 d .
N1A N -0.03814(7) 0.23025(16) 0.38699(7) 0.0193(4) Uani 1 1 d .
N2A N 0.02007(7) 0.12884(17) 0.43339(7) 0.0221(4) Uani 1 1 d .
N3A N -0.03914(7) 0.30380(15) 0.29732(7) 0.0190(4) Uani 1 1 d .
N4A N 0.02044(7) 0.29076(16) 0.24366(7) 0.0196(4) Uani 1 1 d .
N5A N -0.03154(7) 0.43612(16) 0.36932(7) 0.0195(4) Uani 1 1 d .
N6A N 0.03680(7) 0.54504(16) 0.39118(7) 0.0204(4) Uani 1 1 d .
N7A N 0.12216(8) 0.29828(18) 0.36873(8) 0.0280(5) Uani 1 1 d .
B1A B -0.06086(10) 0.3256(2) 0.35018(10) 0.0201(5) Uani 1 1 d .
C1A C 0.01593(9) 0.21104(19) 0.39783(9) 0.0200(5) Uani 1 1 d .
C2A C -0.06671(9) 0.1593(2) 0.41575(9) 0.0227(5) Uani 1 1 d .
H2A H -0.1048 0.1556 0.4151 0.027 Uiso 1 1 calc R
C3A C -0.03118(9) 0.0971(2) 0.44462(9) 0.0249(5) Uani 1 1 d .
H3A H -0.0393 0.0419 0.4683 0.030 Uiso 1 1 calc R
C4A C 0.06977(9) 0.0888(2) 0.45939(9) 0.0210(5) Uani 1 1 d .
C5A C 0.09638(10) 0.1555(2) 0.49675(9) 0.0259(5) Uani 1 1 d .
C6A C 0.14252(10) 0.1128(2) 0.52373(10) 0.0296(6) Uani 1 1 d .
H6A H 0.1607 0.1568 0.5498 0.036 Uiso 1 1 calc R
C7A C 0.16267(10) 0.0080(2) 0.51364(10) 0.0278(5) Uani 1 1 d .
C8A C 0.13566(9) -0.0547(2) 0.47522(9) 0.0239(5) Uani 1 1 d .
H8A H 0.1495 -0.1259 0.4674 0.029 Uiso 1 1 calc R
C9A C 0.08892(9) -0.0161(2) 0.44786(9) 0.0220(5) Uani 1 1 d .
C10A C 0.07635(13) 0.2705(2) 0.50807(11) 0.0403(7) Uani 1 1 d .
H10A H 0.0967 0.2992 0.5387 0.060 Uiso 1 1 calc R
H10B H 0.0381 0.2667 0.5131 0.060 Uiso 1 1 calc R
H10C H 0.0813 0.3205 0.4798 0.060 Uiso 1 1 calc R
C11A C 0.21268(12) -0.0368(3) 0.54304(12) 0.0432(7) Uani 1 1 d .
H11A H 0.2321 0.0247 0.5611 0.065 Uiso 1 1 calc R
H11B H 0.2358 -0.0714 0.5199 0.065 Uiso 1 1 calc R
H11C H 0.2027 -0.0926 0.5673 0.065 Uiso 1 1 calc R
C12A C 0.06085(10) -0.0861(2) 0.40658(10) 0.0312(6) Uani 1 1 d .
H12A H 0.0233 -0.0975 0.4130 0.047 Uiso 1 1 calc R
H12B H 0.0789 -0.1586 0.4055 0.047 Uiso 1 1 calc R
H12C H 0.0620 -0.0478 0.3742 0.047 Uiso 1 1 calc R
C13A C 0.01490(9) 0.29520(19) 0.29369(9) 0.0204(5) Uani 1 1 d .
C14A C -0.06630(9) 0.30718(19) 0.24935(9) 0.0216(5) Uani 1 1 d .
H14A H -0.1041 0.3145 0.2415 0.026 Uiso 1 1 calc R
C15A C -0.02966(9) 0.2983(2) 0.21603(9) 0.0228(5) Uani 1 1 d .
H15A H -0.0366 0.2974 0.1804 0.027 Uiso 1 1 calc R
C16A C 0.07073(9) 0.2941(2) 0.22176(8) 0.0211(5) Uani 1 1 d .
C17A C 0.08425(9) 0.3923(2) 0.19790(9) 0.0235(5) Uani 1 1 d .
C18A C 0.13241(9) 0.3931(2) 0.17544(9) 0.0264(5) Uani 1 1 d .
H18A H 0.1422 0.4587 0.1585 0.032 Uiso 1 1 calc R
C19A C 0.16633(9) 0.3014(2) 0.17713(9) 0.0268(5) Uani 1 1 d .
C20A C 0.15146(9) 0.2051(2) 0.20209(9) 0.0250(5) Uani 1 1 d .
H20A H 0.1746 0.1419 0.2035 0.030 Uiso 1 1 calc R
C21A C 0.10377(9) 0.1992(2) 0.22492(9) 0.0222(5) Uani 1 1 d .
C22A C 0.05007(10) 0.4960(2) 0.19694(10) 0.0289(5) Uani 1 1 d .
H22A H 0.0297 0.4968 0.2265 0.043 Uiso 1 1 calc R
H22B H 0.0250 0.4965 0.1662 0.043 Uiso 1 1 calc R
H22C H 0.0732 0.5622 0.1975 0.043 Uiso 1 1 calc R
C23A C 0.21884(10) 0.3052(3) 0.15439(10) 0.0329(6) Uani 1 1 d .
H23A H 0.2205 0.3735 0.1343 0.049 Uiso 1 1 calc R
H23B H 0.2217 0.2398 0.1327 0.049 Uiso 1 1 calc R
H23C H 0.2486 0.3047 0.1813 0.049 Uiso 1 1 calc R
C24A C 0.08817(10) 0.0941(2) 0.25055(10) 0.0273(5) Uani 1 1 d .
H24A H 0.0526 0.0696 0.2358 0.041 Uiso 1 1 calc R
H24B H 0.0870 0.1086 0.2866 0.041 Uiso 1 1 calc R
H24C H 0.1147 0.0355 0.2460 0.041 Uiso 1 1 calc R
C25A C 0.02343(9) 0.43773(19) 0.37838(8) 0.0203(5) Uani 1 1 d .
C26A C -0.05123(9) 0.54397(19) 0.37408(9) 0.0219(5) Uani 1 1 d .
H26A H -0.0879 0.5660 0.3683 0.026 Uiso 1 1 calc R
C27A C -0.00952(9) 0.6118(2) 0.38833(9) 0.0225(5) Uani 1 1 d .
H27A H -0.0111 0.6896 0.3951 0.027 Uiso 1 1 calc R
C28A C 0.08980(9) 0.58363(19) 0.40859(9) 0.0215(5) Uani 1 1 d .
C29A C 0.10142(10) 0.6067(2) 0.45986(9) 0.0245(5) Uani 1 1 d .
C30A C 0.15254(10) 0.6459(2) 0.47628(10) 0.0276(5) Uani 1 1 d .
H30A H 0.1611 0.6621 0.5110 0.033 Uiso 1 1 calc R
C31A C 0.19119(10) 0.6619(2) 0.44342(11) 0.0302(6) Uani 1 1 d .
C32A C 0.17829(10) 0.6375(2) 0.39251(10) 0.0279(5) Uani 1 1 d .
H32A H 0.2048 0.6484 0.3698 0.034 Uiso 1 1 calc R
C33A C 0.12780(9) 0.59763(19) 0.37404(9) 0.0239(5) Uani 1 1 d .
C34A C 0.06122(10) 0.5879(2) 0.49748(9) 0.0283(5) Uani 1 1 d .
H34A H 0.0257 0.5729 0.4796 0.043 Uiso 1 1 calc R
H34B H 0.0593 0.6548 0.5184 0.043 Uiso 1 1 calc R
H34C H 0.0725 0.5239 0.5189 0.043 Uiso 1 1 calc R
C35A C 0.24646(11) 0.7048(3) 0.46220(12) 0.0411(7) Uani 1 1 d .
H35A H 0.2471 0.7259 0.4977 0.062 Uiso 1 1 calc R
H35B H 0.2550 0.7701 0.4424 0.062 Uiso 1 1 calc R
H35C H 0.2732 0.6460 0.4587 0.062 Uiso 1 1 calc R
C36A C 0.11601(10) 0.5694(2) 0.31939(9) 0.0262(5) Uani 1 1 d .
H36A H 0.0775 0.5790 0.3093 0.039 Uiso 1 1 calc R
H36B H 0.1262 0.4917 0.3138 0.039 Uiso 1 1 calc R
H36C H 0.1366 0.6191 0.2993 0.039 Uiso 1 1 calc R
C37A C -0.12560(9) 0.32491(19) 0.34831(9) 0.0205(5) Uani 1 1 d .
C38A C -0.15621(9) 0.2465(2) 0.31875(9) 0.0262(5) Uani 1 1 d .
H38A H -0.1384 0.1985 0.2975 0.031 Uiso 1 1 calc R
C39A C -0.21151(10) 0.2362(2) 0.31935(10) 0.0310(6) Uani 1 1 d .
H39A H -0.2307 0.1820 0.2987 0.037 Uiso 1 1 calc R
C40A C -0.23859(10) 0.3045(2) 0.34992(10) 0.0317(6) Uani 1 1 d .
H40A H -0.2766 0.2993 0.3497 0.038 Uiso 1 1 calc R
C41A C -0.20981(10) 0.3808(2) 0.38089(10) 0.0295(6) Uani 1 1 d .
H41A H -0.2279 0.4266 0.4028 0.035 Uiso 1 1 calc R
C42A C -0.15424(9) 0.3906(2) 0.38005(9) 0.0252(5) Uani 1 1 d .
H42A H -0.1352 0.4435 0.4016 0.030 Uiso 1 1 calc R
Mn1B Mn 0.399797(14) 0.30940(3) 0.265781(15) 0.02438(11) Uani 1 1 d .
N1B N 0.28987(8) 0.29445(17) 0.28490(8) 0.0246(4) Uani 1 1 d .
N2B N 0.30588(8) 0.47274(17) 0.27800(8) 0.0259(4) Uani 1 1 d .
N3B N 0.32355(8) 0.14303(18) 0.23152(8) 0.0253(4) Uani 1 1 d .
N4B N 0.36916(8) 0.16854(19) 0.16683(8) 0.0291(5) Uani 1 1 d .
N5B N 0.35395(8) 0.15229(18) 0.32611(8) 0.0266(4) Uani 1 1 d .
N6B N 0.43093(8) 0.18504(19) 0.36899(9) 0.0312(5) Uani 1 1 d .
N7B N 0.44300(9) 0.3939(2) 0.25624(9) 0.0358(5) Uani 1 1 d .
B1B B 0.30378(11) 0.1667(2) 0.28536(11) 0.0255(6) Uani 1 1 d .
C1B C 0.32991(9) 0.3705(2) 0.27754(9) 0.0253(5) Uani 1 1 d .
C2B C 0.24147(9) 0.3524(2) 0.28799(9) 0.0261(5) Uani 1 1 d .
H2B H 0.2076 0.3197 0.2922 0.031 Uiso 1 1 calc R
C3B C 0.25134(9) 0.4611(2) 0.28399(10) 0.0282(5) Uani 1 1 d .
H3BA H 0.2259 0.5199 0.2850 0.034 Uiso 1 1 calc R
C4B C 0.33273(9) 0.5781(2) 0.27295(10) 0.0268(5) Uani 1 1 d .
C5B C 0.34510(9) 0.6441(2) 0.31541(11) 0.0303(6) Uani 1 1 d .
C6B C 0.37021(10) 0.7472(2) 0.30915(11) 0.0341(6) Uani 1 1 d .
H6B H 0.3782 0.7940 0.3377 0.041 Uiso 1 1 calc R
C7B C 0.38362(10) 0.7828(2) 0.26302(12) 0.0353(6) Uani 1 1 d .
C8B C 0.37052(10) 0.7145(2) 0.22132(11) 0.0332(6) Uani 1 1 d .
H8B H 0.3795 0.7383 0.1893 0.040 Uiso 1 1 calc R
C9B C 0.34445(10) 0.6118(2) 0.22529(11) 0.0302(6) Uani 1 1 d .
C10B C 0.33288(11) 0.6059(3) 0.36657(11) 0.0392(7) Uani 1 1 d .
H10D H 0.3485 0.5316 0.3734 0.059 Uiso 1 1 calc R
H10E H 0.2938 0.6023 0.3676 0.059 Uiso 1 1 calc R
H10F H 0.3484 0.6587 0.3921 0.059 Uiso 1 1 calc R
C11B C 0.41191(12) 0.8923(2) 0.25751(14) 0.0466(8) Uani 1 1 d .
H11D H 0.4051 0.9418 0.2854 0.070 Uiso 1 1 calc R
H11E H 0.3984 0.9273 0.2255 0.070 Uiso 1 1 calc R
H11F H 0.4507 0.8792 0.2580 0.070 Uiso 1 1 calc R
C12B C 0.33009(11) 0.5399(2) 0.17985(11) 0.0356(6) Uani 1 1 d .
H12D H 0.2948 0.5055 0.1822 0.053 Uiso 1 1 calc R
H12E H 0.3573 0.4814 0.1783 0.053 Uiso 1 1 calc R
H12F H 0.3288 0.5861 0.1494 0.053 Uiso 1 1 calc R
C13B C 0.36568(9) 0.2020(2) 0.21504(10) 0.0268(5) Uani 1 1 d .
C14B C 0.30102(10) 0.0761(2) 0.19249(10) 0.0299(6) Uani 1 1 d .
H14B H 0.2708 0.0283 0.1938 0.036 Uiso 1 1 calc R
C15B C 0.32910(10) 0.0904(2) 0.15260(11) 0.0330(6) Uani 1 1 d .
H15B H 0.3229 0.0542 0.1209 0.040 Uiso 1 1 calc R
C16B C 0.40811(10) 0.2076(2) 0.13439(10) 0.0295(6) Uani 1 1 d .
C17B C 0.46212(11) 0.1778(2) 0.14510(11) 0.0334(6) Uani 1 1 d .
C18B C 0.49787(11) 0.2146(3) 0.11150(11) 0.0360(6) Uani 1 1 d .
H18B H 0.5348 0.1956 0.1180 0.043 Uiso 1 1 calc R
C19B C 0.48165(11) 0.2776(3) 0.06925(11) 0.0381(7) Uani 1 1 d .
C20B C 0.42758(11) 0.3052(3) 0.06020(11) 0.0370(6) Uani 1 1 d .
H20B H 0.4158 0.3474 0.0310 0.044 Uiso 1 1 calc R
C21B C 0.38999(10) 0.2727(3) 0.09262(10) 0.0332(6) Uani 1 1 d .
C22B C 0.48245(12) 0.1079(3) 0.18950(13) 0.0481(8) Uani 1 1 d .
H22D H 0.4699 0.1395 0.2201 0.072 Uiso 1 1 calc R
H22E H 0.5219 0.1071 0.1927 0.072 Uiso 1 1 calc R
H22F H 0.4689 0.0314 0.1847 0.072 Uiso 1 1 calc R
C23B C 0.52173(13) 0.3172(3) 0.03388(13) 0.0531(9) Uani 1 1 d .
H23D H 0.5182 0.3982 0.0290 0.080 Uiso 1 1 calc R
H23E H 0.5146 0.2794 0.0013 0.080 Uiso 1 1 calc R
H23F H 0.5583 0.2996 0.0485 0.080 Uiso 1 1 calc R
C24B C 0.33243(11) 0.3088(3) 0.08264(12) 0.0406(7) Uani 1 1 d .
H24D H 0.3294 0.3662 0.0563 0.061 Uiso 1 1 calc R
H24E H 0.3202 0.3395 0.1136 0.061 Uiso 1 1 calc R
H24F H 0.3101 0.2443 0.0715 0.061 Uiso 1 1 calc R
C25B C 0.40032(10) 0.2133(2) 0.32568(10) 0.0279(5) Uani 1 1 d .
C26B C 0.35647(10) 0.0883(2) 0.36973(10) 0.0326(6) Uani 1 1 d .
H26B H 0.3293 0.0390 0.3790 0.039 Uiso 1 1 calc R
C27B C 0.40390(10) 0.1080(2) 0.39651(11) 0.0353(6) Uani 1 1 d .
H27B H 0.4166 0.0758 0.4280 0.042 Uiso 1 1 calc R
C28B C 0.48345(10) 0.2283(3) 0.38525(11) 0.0338(6) Uani 1 1 d .
C29B C 0.52745(11) 0.1564(3) 0.38365(11) 0.0384(7) Uani 1 1 d .
C30B C 0.57734(11) 0.1973(3) 0.40418(12) 0.0476(9) Uani 1 1 d .
H30B H 0.6077 0.1493 0.4052 0.057 Uiso 1 1 calc R
C31B C 0.58445(12) 0.3039(3) 0.42303(12) 0.0496(9) Uani 1 1 d .
C32B C 0.53997(13) 0.3740(3) 0.42188(12) 0.0492(8) Uani 1 1 d .
H32B H 0.5446 0.4488 0.4335 0.059 Uiso 1 1 calc R
C33B C 0.48862(11) 0.3364(3) 0.40390(11) 0.0386(7) Uani 1 1 d .
C34B C 0.52199(13) 0.0428(3) 0.35935(14) 0.0511(8) Uani 1 1 d .
H34D H 0.4929 0.0013 0.3731 0.077 Uiso 1 1 calc R
H34E H 0.5559 0.0016 0.3662 0.077 Uiso 1 1 calc R
H34F H 0.5136 0.0514 0.3229 0.077 Uiso 1 1 calc R
C35B C 0.63896(14) 0.3440(5) 0.44513(16) 0.0772(14) Uani 1 1 d .
H35D H 0.6665 0.3171 0.4244 0.116 Uiso 1 1 calc R
H35E H 0.6464 0.3150 0.4795 0.116 Uiso 1 1 calc R
H35F H 0.6394 0.4259 0.4459 0.116 Uiso 1 1 calc R
C36B C 0.44069(13) 0.4124(3) 0.40431(14) 0.0520(8) Uani 1 1 d .
H36D H 0.4117 0.3729 0.4190 0.078 Uiso 1 1 calc R
H36E H 0.4284 0.4348 0.3697 0.078 Uiso 1 1 calc R
H36F H 0.4508 0.4790 0.4244 0.078 Uiso 1 1 calc R
C37B C 0.25832(9) 0.0815(2) 0.30104(10) 0.0271(5) Uani 1 1 d .
C38B C 0.22150(10) 0.1110(2) 0.33495(10) 0.0298(6) Uani 1 1 d .
H38B H 0.2192 0.1871 0.3447 0.036 Uiso 1 1 calc R
C39B C 0.18836(10) 0.0340(2) 0.35477(11) 0.0336(6) Uani 1 1 d .
H39B H 0.1636 0.0578 0.3774 0.040 Uiso 1 1 calc R
C40B C 0.19100(11) -0.0774(2) 0.34189(11) 0.0351(6) Uani 1 1 d .
H40B H 0.1680 -0.1304 0.3552 0.042 Uiso 1 1 calc R
C41B C 0.22768(11) -0.1110(2) 0.30925(11) 0.0370(6) Uani 1 1 d .
H41B H 0.2302 -0.1876 0.3005 0.044 Uiso 1 1 calc R
C42B C 0.26081(10) -0.0327(2) 0.28937(11) 0.0318(6) Uani 1 1 d .
H42B H 0.2859 -0.0572 0.2672 0.038 Uiso 1 1 calc R
O1S O 0.27619(10) 0.4266(2) 0.51520(9) 0.0559(6) Uani 1 1 d .
C1S C 0.22512(14) 0.3714(3) 0.50295(15) 0.0557(9) Uani 1 1 d .
H1SA H 0.1971 0.4265 0.4912 0.067 Uiso 1 1 calc R
H1SB H 0.2139 0.3326 0.5329 0.067 Uiso 1 1 calc R
C2S C 0.23295(16) 0.2883(4) 0.46183(15) 0.0640(10) Uani 1 1 d .
H2SA H 0.2455 0.2153 0.4760 0.077 Uiso 1 1 calc R
H2SB H 0.1993 0.2772 0.4395 0.077 Uiso 1 1 calc R
C3S C 0.27534(18) 0.3434(4) 0.43433(15) 0.0678(11) Uani 1 1 d .
H3SA H 0.2594 0.3985 0.4095 0.081 Uiso 1 1 calc R
H3SB H 0.2961 0.2876 0.4168 0.081 Uiso 1 1 calc R
C4S C 0.31060(15) 0.4005(3) 0.47686(13) 0.0525(8) Uani 1 1 d .
H4SA H 0.3400 0.3500 0.4904 0.063 Uiso 1 1 calc R
H4SB H 0.3267 0.4696 0.4645 0.063 Uiso 1 1 calc R

loop_
_atom_site_aniso_label
_atom_site_aniso_U_11
_atom_site_aniso_U_22
_atom_site_aniso_U_33
_atom_site_aniso_U_23
_atom_site_aniso_U_13
_atom_site_aniso_U_12
Mn1A 0.01603(17) 0.01985(19) 0.01902(18) 0.00090(14) 0.00070(12) 0.00006(13)
N1A 0.0174(9) 0.0211(9) 0.0196(9) 0.0022(8) 0.0019(7) 0.0006(7)
N2A 0.0184(9) 0.0254(10) 0.0222(10) 0.0046(8) 0.0006(7) 0.0001(8)
N3A 0.0180(9) 0.0178(9) 0.0209(9) 0.0003(8) 0.0012(7) -0.0011(7)
N4A 0.0202(9) 0.0207(10) 0.0180(9) 0.0007(8) 0.0017(7) -0.0009(7)
N5A 0.0179(9) 0.0189(9) 0.0215(10) 0.0006(8) 0.0013(7) 0.0022(7)
N6A 0.0199(9) 0.0177(9) 0.0231(10) -0.0002(8) -0.0004(7) -0.0007(7)
N7A 0.0187(10) 0.0343(12) 0.0307(11) -0.0016(10) 0.0002(8) 0.0000(8)
B1A 0.0176(11) 0.0226(13) 0.0199(12) 0.0005(10) 0.0006(9) 0.0016(9)
C1A 0.0185(10) 0.0199(11) 0.0215(11) 0.0003(9) 0.0014(8) 0.0022(8)
C2A 0.0193(11) 0.0254(12) 0.0240(12) 0.0026(10) 0.0043(9) -0.0008(9)
C3A 0.0207(11) 0.0279(13) 0.0268(12) 0.0048(10) 0.0052(9) -0.0012(9)
C4A 0.0188(10) 0.0241(12) 0.0201(11) 0.0065(9) 0.0015(8) 0.0017(9)
C5A 0.0277(12) 0.0255(12) 0.0240(12) -0.0005(10) 0.0005(9) 0.0042(10)
C6A 0.0290(13) 0.0308(14) 0.0269(13) -0.0057(11) -0.0074(10) 0.0021(10)
C7A 0.0234(12) 0.0296(13) 0.0296(13) 0.0025(11) -0.0013(10) 0.0013(10)
C8A 0.0239(11) 0.0200(11) 0.0277(13) 0.0022(10) 0.0012(9) 0.0021(9)
C9A 0.0214(11) 0.0220(12) 0.0227(12) 0.0032(10) 0.0023(9) -0.0010(9)
C10A 0.0517(18) 0.0322(15) 0.0344(16) -0.0091(13) -0.0083(13) 0.0142(13)
C11A 0.0359(15) 0.0415(17) 0.0480(18) -0.0059(14) -0.0163(13) 0.0111(13)
C12A 0.0311(13) 0.0246(13) 0.0361(14) -0.0027(11) -0.0059(11) 0.0002(10)
C13A 0.0207(11) 0.0210(11) 0.0196(11) 0.0002(9) 0.0019(8) -0.0020(9)
C14A 0.0227(11) 0.0203(11) 0.0210(11) 0.0002(9) -0.0026(8) -0.0024(9)
C15A 0.0233(11) 0.0245(12) 0.0195(11) 0.0014(10) -0.0030(9) -0.0014(9)
C16A 0.0199(11) 0.0268(12) 0.0163(10) -0.0017(9) 0.0005(8) -0.0033(9)
C17A 0.0224(11) 0.0278(13) 0.0196(11) 0.0004(10) -0.0016(9) -0.0037(9)
C18A 0.0246(12) 0.0313(13) 0.0231(12) 0.0050(11) 0.0019(9) -0.0052(10)
C19A 0.0202(11) 0.0396(15) 0.0203(11) -0.0017(11) 0.0013(9) -0.0049(10)
C20A 0.0213(11) 0.0282(13) 0.0253(12) 0.0003(10) 0.0005(9) 0.0002(9)
C21A 0.0217(11) 0.0241(12) 0.0201(11) -0.0018(10) -0.0012(8) -0.0014(9)
C22A 0.0300(13) 0.0262(13) 0.0302(13) 0.0043(11) 0.0015(10) -0.0008(10)
C23A 0.0214(12) 0.0493(17) 0.0284(13) 0.0029(13) 0.0043(10) -0.0029(11)
C24A 0.0270(12) 0.0273(13) 0.0276(13) 0.0016(11) 0.0027(10) 0.0004(10)
C25A 0.0208(11) 0.0211(11) 0.0187(11) 0.0014(9) 0.0004(8) -0.0014(8)
C26A 0.0212(11) 0.0219(11) 0.0226(12) 0.0034(10) 0.0021(9) 0.0041(9)
C27A 0.0237(11) 0.0218(12) 0.0221(12) 0.0004(10) 0.0029(9) 0.0042(9)
C28A 0.0200(11) 0.0178(11) 0.0261(12) -0.0010(10) -0.0009(9) 0.0011(8)
C29A 0.0271(12) 0.0188(11) 0.0269(12) 0.0005(10) -0.0014(9) 0.0014(9)
C30A 0.0279(12) 0.0246(12) 0.0287(13) -0.0060(11) -0.0046(10) 0.0024(10)
C31A 0.0201(11) 0.0259(12) 0.0429(16) -0.0055(12) -0.0046(10) -0.0001(10)
C32A 0.0218(11) 0.0251(13) 0.0369(14) -0.0016(11) 0.0031(10) 0.0007(10)
C33A 0.0228(11) 0.0182(11) 0.0301(13) 0.0012(10) 0.0003(9) 0.0031(9)
C34A 0.0311(13) 0.0291(13) 0.0245(13) -0.0015(11) 0.0011(10) -0.0001(10)
C35A 0.0246(13) 0.0456(17) 0.0517(19) -0.0169(15) -0.0039(12) -0.0029(12)
C36A 0.0222(11) 0.0286(13) 0.0280(13) 0.0031(11) 0.0038(9) 0.0003(10)
C37A 0.0197(10) 0.0213(11) 0.0202(11) 0.0042(9) 0.0006(8) 0.0018(8)
C38A 0.0226(12) 0.0304(13) 0.0256(12) -0.0005(11) 0.0030(9) -0.0020(10)
C39A 0.0256(13) 0.0356(14) 0.0313(14) -0.0036(12) -0.0005(10) -0.0083(11)
C40A 0.0168(11) 0.0413(16) 0.0367(15) 0.0064(13) 0.0015(10) 0.0009(10)
C41A 0.0222(12) 0.0340(14) 0.0327(14) 0.0020(12) 0.0045(10) 0.0068(10)
C42A 0.0211(11) 0.0275(13) 0.0268(12) 0.0020(10) 0.0015(9) 0.0014(9)
Mn1B 0.01689(18) 0.0262(2) 0.0299(2) 0.00030(16) 0.00169(14) -0.00212(14)
N1B 0.0183(9) 0.0281(11) 0.0273(11) 0.0017(9) 0.0018(8) -0.0021(8)
N2B 0.0214(10) 0.0238(10) 0.0329(11) 0.0013(9) 0.0041(8) 0.0000(8)
N3B 0.0193(9) 0.0276(11) 0.0289(11) -0.0007(9) 0.0018(8) -0.0022(8)
N4B 0.0220(10) 0.0336(12) 0.0325(12) -0.0036(10) 0.0063(8) -0.0041(9)
N5B 0.0217(10) 0.0276(11) 0.0301(11) 0.0034(9) 0.0009(8) -0.0015(8)
N6B 0.0198(10) 0.0387(13) 0.0340(12) 0.0033(10) -0.0022(8) -0.0020(9)
N7B 0.0244(11) 0.0354(13) 0.0479(14) -0.0015(11) 0.0060(10) -0.0079(9)
B1B 0.0197(12) 0.0268(14) 0.0296(15) 0.0000(12) 0.0005(10) -0.0024(10)
C1B 0.0213(11) 0.0278(13) 0.0261(12) 0.0011(10) -0.0009(9) -0.0018(9)
C2B 0.0166(10) 0.0340(14) 0.0276(13) 0.0024(11) 0.0020(9) -0.0010(10)
C3B 0.0179(11) 0.0338(14) 0.0330(14) -0.0003(11) 0.0024(9) 0.0035(10)
C4B 0.0173(11) 0.0260(13) 0.0370(14) 0.0021(11) 0.0023(9) 0.0007(9)
C5B 0.0186(11) 0.0329(14) 0.0392(15) -0.0011(12) 0.0023(10) 0.0038(10)
C6B 0.0233(12) 0.0329(15) 0.0454(17) -0.0041(13) 0.0004(11) 0.0018(11)
C7B 0.0208(12) 0.0281(14) 0.0560(19) 0.0019(13) -0.0008(11) 0.0005(10)
C8B 0.0252(13) 0.0303(14) 0.0441(16) 0.0074(12) 0.0040(11) 0.0015(10)
C9B 0.0211(12) 0.0310(14) 0.0383(15) 0.0022(12) 0.0016(10) 0.0014(10)
C10B 0.0316(14) 0.0495(18) 0.0366(16) -0.0050(14) 0.0044(11) 0.0008(13)
C11B 0.0337(15) 0.0285(15) 0.077(2) 0.0023(16) 0.0043(15) -0.0029(12)
C12B 0.0330(14) 0.0380(15) 0.0357(15) -0.0003(13) 0.0025(11) -0.0055(12)
C13B 0.0196(11) 0.0284(13) 0.0326(13) 0.0015(11) 0.0024(9) -0.0005(9)
C14B 0.0217(12) 0.0305(14) 0.0372(15) -0.0062(12) 0.0012(10) -0.0041(10)
C15B 0.0284(13) 0.0328(14) 0.0378(15) -0.0114(12) 0.0037(11) -0.0048(11)
C16B 0.0249(12) 0.0335(14) 0.0308(13) -0.0052(11) 0.0068(10) -0.0055(10)
C17B 0.0260(13) 0.0366(15) 0.0382(15) -0.0053(12) 0.0064(11) -0.0009(11)
C18B 0.0242(13) 0.0434(16) 0.0414(16) -0.0080(14) 0.0077(11) -0.0029(11)
C19B 0.0300(14) 0.0488(18) 0.0366(16) -0.0080(14) 0.0095(11) -0.0071(12)
C20B 0.0319(14) 0.0502(18) 0.0295(14) -0.0001(13) 0.0057(11) -0.0053(12)
C21B 0.0256(13) 0.0438(16) 0.0306(14) -0.0062(12) 0.0042(10) -0.0052(11)
C22B 0.0317(15) 0.052(2) 0.062(2) 0.0145(17) 0.0084(14) 0.0075(13)
C23B 0.0397(17) 0.077(3) 0.0452(19) -0.0052(18) 0.0169(14) -0.0135(16)
C24B 0.0293(14) 0.0551(19) 0.0367(16) 0.0011(14) 0.0002(11) 0.0013(13)
C25B 0.0190(11) 0.0319(13) 0.0323(14) -0.0010(11) 0.0004(9) -0.0008(10)
C26B 0.0279(13) 0.0353(15) 0.0344(14) 0.0089(12) 0.0022(11) -0.0024(11)
C27B 0.0268(13) 0.0402(16) 0.0379(15) 0.0103(13) -0.0012(11) -0.0032(11)
C28B 0.0210(12) 0.0463(16) 0.0332(14) 0.0036(13) -0.0016(10) -0.0035(11)
C29B 0.0259(13) 0.0536(18) 0.0354(15) 0.0062(14) 0.0018(11) 0.0032(12)
C30B 0.0216(13) 0.083(3) 0.0376(16) 0.0055(17) 0.0014(11) 0.0039(14)
C31B 0.0237(14) 0.087(3) 0.0369(17) 0.0054(17) -0.0018(12) -0.0135(15)
C32B 0.0417(17) 0.066(2) 0.0387(17) -0.0068(16) -0.0026(13) -0.0199(16)
C33B 0.0292(14) 0.0474(17) 0.0385(16) -0.0010(14) 0.0001(11) -0.0064(12)
C34B 0.0412(17) 0.058(2) 0.055(2) 0.0067(17) 0.0073(15) 0.0128(15)
C35B 0.0344(18) 0.131(4) 0.064(2) -0.002(3) -0.0091(17) -0.033(2)
C36B 0.0438(18) 0.049(2) 0.063(2) -0.0098(17) 0.0025(16) -0.0020(15)
C37B 0.0193(11) 0.0321(14) 0.0292(13) 0.0038(11) -0.0010(9) -0.0041(10)
C38B 0.0244(12) 0.0311(14) 0.0336(14) 0.0029(12) 0.0020(10) -0.0004(10)
C39B 0.0259(13) 0.0374(15) 0.0382(15) 0.0076(13) 0.0064(11) -0.0012(11)
C40B 0.0273(13) 0.0368(15) 0.0411(16) 0.0104(13) 0.0025(11) -0.0089(11)
C41B 0.0397(16) 0.0282(14) 0.0430(17) 0.0035(13) 0.0034(12) -0.0067(12)
C42B 0.0277(13) 0.0310(14) 0.0373(15) 0.0025(12) 0.0058(11) -0.0002(10)
O1S 0.0634(16) 0.0500(14) 0.0559(15) -0.0013(12) 0.0137(12) -0.0111(12)
C1S 0.050(2) 0.051(2) 0.066(2) 0.0126(19) 0.0056(17) 0.0044(16)
C2S 0.054(2) 0.080(3) 0.054(2) -0.003(2) -0.0116(17) -0.008(2)
C3S 0.080(3) 0.071(3) 0.052(2) -0.003(2) 0.002(2) -0.022(2)
C4S 0.060(2) 0.0482(19) 0.050(2) -0.0012(17) 0.0114(16) -0.0128(16)

loop_
_atom_type_symbol
_atom_type_description
_atom_type_scat_dispersion_real
_atom_type_scat_dispersion_imag
_atom_type_scat_source
C C 0.0000 0.0000 'International Tables Vol C Tables 4.2.6.8 and 6.1.1.4'
H H 0.0000 0.0000 'International Tables Vol C Tables 4.2.6.8 and 6.1.1.4'
B B 0.0000 0.0000 'International Tables Vol C Tables 4.2.6.8 and 6.1.1.4'
N N 0.0000 0.0000 'International Tables Vol C Tables 4.2.6.8 and 6.1.1.4'
O O 0.0020 0.0000 'International Tables Vol C Tables 4.2.6.8 and 6.1.1.4'
Mn Mn 0.1800 0.2620 'International Tables Vol C Tables 4.2.6.8 and 6.1.1.4'

loop_
_geom_angle_atom_site_label_1
_geom_angle_atom_site_label_2
_geom_angle_atom_site_label_3
_geom_angle
N7A Mn1A C1A 121.39(11)
N7A Mn1A C25A 119.32(11)
C1A Mn1A C25A 90.75(9)
N7A Mn1A C13A 128.11(11)
C1A Mn1A C13A 97.01(9)
C25A Mn1A C13A 90.87(9)
C1A N1A C2A 109.31(19)
C1A N1A B1A 122.61(18)
C2A N1A B1A 127.93(18)
C1A N2A C3A 109.78(19)
C1A N2A C4A 125.16(19)
C3A N2A C4A 124.8(2)
C13A N3A C14A 109.36(19)
C13A N3A B1A 120.32(19)
C14A N3A B1A 129.62(19)
C13A N4A C15A 110.12(19)
C13A N4A C16A 125.33(19)
C15A N4A C16A 123.99(19)
C25A N5A C26A 109.15(19)
C25A N5A B1A 119.68(18)
C26A N5A B1A 130.72(18)
C25A N6A C27A 110.10(19)
C25A N6A C28A 125.44(19)
C27A N6A C28A 124.32(19)
N5A B1A N1A 106.24(18)
N5A B1A N3A 103.78(18)
N1A B1A N3A 107.61(18)
N5A B1A C37A 116.58(19)
N1A B1A C37A 108.25(18)
N3A B1A C37A 113.82(19)
N2A C1A N1A 105.78(18)
N2A C1A Mn1A 140.28(17)
N1A C1A Mn1A 113.94(16)
C3A C2A N1A 108.0(2)
C3A C2A H2A 126.0
N1A C2A H2A 126.0
C2A C3A N2A 107.1(2)
C2A C3A H3A 126.5
N2A C3A H3A 126.5
C9A C4A C5A 121.7(2)
C9A C4A N2A 119.5(2)
C5A C4A N2A 118.7(2)
C4A C5A C6A 118.1(2)
C4A C5A C10A 121.5(2)
C6A C5A C10A 120.4(2)
C7A C6A C5A 121.9(2)
C7A C6A H6A 119.1
C5A C6A H6A 119.1
C6A C7A C8A 118.2(2)
C6A C7A C11A 121.2(2)
C8A C7A C11A 120.6(2)
C7A C8A C9A 121.9(2)
C7A C8A H8A 119.1
C9A C8A H8A 119.1
C4A C9A C8A 118.2(2)
C4A C9A C12A 121.4(2)
C8A C9A C12A 120.4(2)
C5A C10A H10A 109.5
C5A C10A H10B 109.5
H10A C10A H10B 109.5
C5A C10A H10C 109.5
H10A C10A H10C 109.5
H10B C10A H10C 109.5
C7A C11A H11A 109.5
C7A C11A H11B 109.5
H11A C11A H11B 109.5
C7A C11A H11C 109.5
H11A C11A H11C 109.5
H11B C11A H11C 109.5
C9A C12A H12A 109.5
C9A C12A H12B 109.5
H12A C12A H12B 109.5
C9A C12A H12C 109.5
H12A C12A H12C 109.5
H12B C12A H12C 109.5
N4A C13A N3A 105.76(19)
N4A C13A Mn1A 139.30(17)
N3A C13A Mn1A 114.76(16)
C15A C14A N3A 107.8(2)
C15A C14A H14A 126.1
N3A C14A H14A 126.1
C14A C15A N4A 106.9(2)
C14A C15A H15A 126.5
N4A C15A H15A 126.5
C17A C16A C21A 122.8(2)
C17A C16A N4A 118.1(2)
C21A C16A N4A 119.1(2)
C16A C17A C18A 117.4(2)
C16A C17A C22A 122.7(2)
C18A C17A C22A 119.9(2)
C19A C18A C17A 122.1(2)
C19A C18A H18A 119.0
C17A C18A H18A 119.0
C18A C19A C20A 118.5(2)
C18A C19A C23A 121.3(2)
C20A C19A C23A 120.2(2)
C21A C20A C19A 122.0(2)
C21A C20A H20A 119.0
C19A C20A H20A 119.0
C20A C21A C16A 117.2(2)
C20A C21A C24A 121.0(2)
C16A C21A C24A 121.9(2)
C17A C22A H22A 109.5
C17A C22A H22B 109.5
H22A C22A H22B 109.5
C17A C22A H22C 109.5
H22A C22A H22C 109.5
H22B C22A H22C 109.5
C19A C23A H23A 109.5
C19A C23A H23B 109.5
H23A C23A H23B 109.5
C19A C23A H23C 109.5
H23A C23A H23C 109.5
H23B C23A H23C 109.5
C21A C24A H24A 109.5
C21A C24A H24B 109.5
H24A C24A H24B 109.5
C21A C24A H24C 109.5
H24A C24A H24C 109.5
H24B C24A H24C 109.5
N6A C25A N5A 105.88(19)
N6A C25A Mn1A 136.81(17)
N5A C25A Mn1A 116.22(16)
C27A C26A N5A 108.3(2)
C27A C26A H26A 125.8
N5A C26A H26A 125.8
C26A C27A N6A 106.4(2)
C26A C27A H27A 126.8
N6A C27A H27A 126.8
C29A C28A C33A 122.3(2)
C29A C28A N6A 118.3(2)
C33A C28A N6A 119.4(2)
C30A C29A C28A 118.0(2)
C30A C29A C34A 119.5(2)
C28A C29A C34A 122.4(2)
C31A C30A C29A 121.7(2)
C31A C30A H30A 119.2
C29A C30A H30A 119.2
C30A C31A C32A 118.8(2)
C30A C31A C35A 120.7(3)
C32A C31A C35A 120.5(2)
C33A C32A C31A 121.9(2)
C33A C32A H32A 119.0
C31A C32A H32A 119.0
C32A C33A C28A 117.3(2)
C32A C33A C36A 120.3(2)
C28A C33A C36A 122.4(2)
C29A C34A H34A 109.5
C29A C34A H34B 109.5
H34A C34A H34B 109.5
C29A C34A H34C 109.5
H34A C34A H34C 109.5
H34B C34A H34C 109.5
C31A C35A H35A 109.5
C31A C35A H35B 109.5
H35A C35A H35B 109.5
C31A C35A H35C 109.5
H35A C35A H35C 109.5
H35B C35A H35C 109.5
C33A C36A H36A 109.5
C33A C36A H36B 109.5
H36A C36A H36B 109.5
C33A C36A H36C 109.5
H36A C36A H36C 109.5
H36B C36A H36C 109.5
C38A C37A C42A 115.6(2)
C38A C37A B1A 120.6(2)
C42A C37A B1A 123.3(2)
C39A C38A C37A 122.7(2)
C39A C38A H38A 118.7
C37A C38A H38A 118.7
C40A C39A C38A 120.1(2)
C40A C39A H39A 119.9
C38A C39A H39A 119.9
C39A C40A C41A 119.2(2)
C39A C40A H40A 120.4
C41A C40A H40A 120.4
C40A C41A C42A 120.3(2)
C40A C41A H41A 119.9
C42A C41A H41A 119.9
C41A C42A C37A 122.0(2)
C41A C42A H42A 119.0
C37A C42A H42A 119.0
N7B Mn1B C1B 116.14(12)
N7B Mn1B C25B 125.32(12)
C1B Mn1B C25B 91.23(10)
N7B Mn1B C13B 125.26(12)
C1B Mn1B C13B 91.29(10)
C25B Mn1B C13B 98.20(11)
C1B N1B C2B 108.9(2)
C1B N1B B1B 118.72(19)
C2B N1B B1B 132.3(2)
C1B N2B C3B 110.3(2)
C1B N2B C4B 125.06(19)
C3B N2B C4B 124.6(2)
C13B N3B C14B 108.8(2)
C13B N3B B1B 121.0(2)
C14B N3B B1B 129.9(2)
C13B N4B C15B 110.1(2)
C13B N4B C16B 125.7(2)
C15B N4B C16B 124.2(2)
C25B N5B C26B 109.5(2)
C25B N5B B1B 123.2(2)
C26B N5B B1B 127.0(2)
C25B N6B C27B 110.5(2)
C25B N6B C28B 125.8(2)
C27B N6B C28B 123.7(2)
N1B B1B N5B 105.7(2)
N1B B1B N3B 104.8(2)
N5B B1B N3B 107.76(19)
N1B B1B C37B 117.2(2)
N5B B1B C37B 106.4(2)
N3B B1B C37B 114.4(2)
N2B C1B N1B 105.3(2)
N2B C1B Mn1B 137.85(18)
N1B C1B Mn1B 116.72(18)
C3B C2B N1B 108.1(2)
C3B C2B H2B 126.0
N1B C2B H2B 126.0
C2B C3B N2B 107.4(2)
C2B C3B H3BA 126.3
N2B C3B H3BA 126.3
C5B C4B C9B 122.0(2)
C5B C4B N2B 119.2(2)
C9B C4B N2B 118.8(2)
C4B C5B C6B 117.9(3)
C4B C5B C10B 121.3(2)
C6B C5B C10B 120.8(3)
C7B C6B C5B 122.1(3)
C7B C6B H6B 119.0
C5B C6B H6B 119.0
C6B C7B C8B 118.3(3)
C6B C7B C11B 121.1(3)
C8B C7B C11B 120.6(3)
C7B C8B C9B 121.9(3)
C7B C8B H8B 119.0
C9B C8B H8B 119.0
C4B C9B C8B 117.7(3)
C4B C9B C12B 121.2(2)
C8B C9B C12B 121.1(3)
C5B C10B H10D 109.5
C5B C10B H10E 109.5
H10D C10B H10E 109.5
C5B C10B H10F 109.5
H10D C10B H10F 109.5
H10E C10B H10F 109.5
C7B C11B H11D 109.5
C7B C11B H11E 109.5
H11D C11B H11E 109.5
C7B C11B H11F 109.5
H11D C11B H11F 109.5
H11E C11B H11F 109.5
C9B C12B H12D 109.5
C9B C12B H12E 109.5
H12D C12B H12E 109.5
C9B C12B H12F 109.5
H12D C12B H12F 109.5
H12E C12B H12F 109.5
N4B C13B N3B 106.0(2)
N4B C13B Mn1B 140.27(18)
N3B C13B Mn1B 113.68(18)
C15B C14B N3B 108.5(2)
C15B C14B H14B 125.8
N3B C14B H14B 125.8
C14B C15B N4B 106.7(2)
C14B C15B H15B 126.7
N4B C15B H15B 126.7
C17B C16B C21B 122.3(2)
C17B C16B N4B 119.4(2)
C21B C16B N4B 118.4(2)
C16B C17B C18B 117.0(3)
C16B C17B C22B 123.2(2)
C18B C17B C22B 119.7(3)
C19B C18B C17B 122.7(3)
C19B C18B H18B 118.6
C17B C18B H18B 118.6
C18B C19B C20B 118.1(3)
C18B C19B C23B 121.3(3)
C20B C19B C23B 120.6(3)
C19B C20B C21B 122.0(3)
C19B C20B H20B 119.0
C21B C20B H20B 119.0
C20B C21B C16B 117.8(2)
C20B C21B C24B 120.2(3)
C16B C21B C24B 122.0(2)
C17B C22B H22D 109.5
C17B C22B H22E 109.5
H22D C22B H22E 109.5
C17B C22B H22F 109.5
H22D C22B H22F 109.5
H22E C22B H22F 109.5
C19B C23B H23D 109.5
C19B C23B H23E 109.5
H23D C23B H23E 109.5
C19B C23B H23F 109.5
H23D C23B H23F 109.5
H23E C23B H23F 109.5
C21B C24B H24D 109.5
C21B C24B H24E 109.5
H24D C24B H24E 109.5
C21B C24B H24F 109.5
H24D C24B H24F 109.5
H24E C24B H24F 109.5
N6B C25B N5B 105.3(2)
N6B C25B Mn1B 142.30(19)
N5B C25B Mn1B 112.41(18)
C27B C26B N5B 108.2(2)
C27B C26B H26B 125.9
N5B C26B H26B 125.9
C26B C27B N6B 106.5(2)
C26B C27B H27B 126.7
N6B C27B H27B 126.7
C33B C28B C29B 122.6(3)
C33B C28B N6B 119.6(2)
C29B C28B N6B 117.8(3)
C30B C29B C28B 116.4(3)
C30B C29B C34B 121.5(3)
C28B C29B C34B 122.0(3)
C31B C30B C29B 123.0(3)
C31B C30B H30B 118.5
C29B C30B H30B 118.5
C30B C31B C32B 118.6(3)
C30B C31B C35B 121.1(3)
C32B C31B C35B 120.4(4)
C31B C32B C33B 121.1(3)
C31B C32B H32B 119.4
C33B C32B H32B 119.4
C28B C33B C32B 118.2(3)
C28B C33B C36B 121.4(3)
C32B C33B C36B 120.5(3)
C29B C34B H34D 109.5
C29B C34B H34E 109.5
H34D C34B H34E 109.5
C29B C34B H34F 109.5
H34D C34B H34F 109.5
H34E C34B H34F 109.5
C31B C35B H35D 109.5
C31B C35B H35E 109.5
H35D C35B H35E 109.5
C31B C35B H35F 109.5
H35D C35B H35F 109.5
H35E C35B H35F 109.5
C33B C36B H36D 109.5
C33B C36B H36E 109.5
H36D C36B H36E 109.5
C33B C36B H36F 109.5
H36D C36B H36F 109.5
H36E C36B H36F 109.5
C38B C37B C42B 115.8(2)
C38B C37B B1B 122.3(2)
C42B C37B B1B 120.6(2)
C39B C38B C37B 122.6(3)
C39B C38B H38B 118.7
C37B C38B H38B 118.7
C38B C39B C40B 120.3(3)
C38B C39B H39B 119.9
C40B C39B H39B 119.9
C39B C40B C41B 119.2(3)
C39B C40B H40B 120.4
C41B C40B H40B 120.4
C40B C41B C42B 120.1(3)
C40B C41B H41B 120.0
C42B C41B H41B 120.0
C41B C42B C37B 122.0(3)
C41B C42B H42B 119.0
C37B C42B H42B 119.0
C4S O1S C1S 108.5(3)
O1S C1S C2S 106.8(3)
O1S C1S H1SA 110.4
C2S C1S H1SA 110.4
O1S C1S H1SB 110.4
C2S C1S H1SB 110.4
H1SA C1S H1SB 108.6
C3S C2S C1S 102.5(3)
C3S C2S H2SA 111.3
C1S C2S H2SA 111.3
C3S C2S H2SB 111.3
C1S C2S H2SB 111.3
H2SA C2S H2SB 109.2
C2S C3S C4S 102.4(3)
C2S C3S H3SA 111.3
C4S C3S H3SA 111.3
C2S C3S H3SB 111.3
C4S C3S H3SB 111.3
H3SA C3S H3SB 109.2
O1S C4S C3S 106.6(3)
O1S C4S H4SA 110.4
C3S C4S H4SA 110.4
O1S C4S H4SB 110.4
C3S C4S H4SB 110.4
H4SA C4S H4SB 108.6

loop_
_geom_bond_atom_site_label_1
_geom_bond_atom_site_label_2
_geom_bond_distance
Mn1A N7A 1.523(2)
Mn1A C1A 1.938(2)
Mn1A C25A 1.956(2)
Mn1A C13A 2.006(2)
N1A C1A 1.372(3)
N1A C2A 1.389(3)
N1A B1A 1.574(3)
N2A C1A 1.363(3)
N2A C3A 1.396(3)
N2A C4A 1.442(3)
N3A C13A 1.367(3)
N3A C14A 1.388(3)
N3A B1A 1.583(3)
N4A C13A 1.357(3)
N4A C15A 1.390(3)
N4A C16A 1.439(3)
N5A C25A 1.370(3)
N5A C26A 1.391(3)
N5A B1A 1.572(3)
N6A C25A 1.361(3)
N6A C27A 1.402(3)
N6A C28A 1.435(3)
B1A C37A 1.613(3)
C2A C3A 1.341(3)
C2A H2A 0.9500
C3A H3A 0.9500
C4A C9A 1.389(3)
C4A C5A 1.392(3)
C5A C6A 1.393(3)
C5A C10A 1.506(4)
C6A C7A 1.388(4)
C6A H6A 0.9500
C7A C8A 1.389(3)
C7A C11A 1.506(4)
C8A C9A 1.392(3)
C8A H8A 0.9500
C9A C12A 1.500(3)
C10A H10A 0.9800
C10A H10B 0.9800
C10A H10C 0.9800
C11A H11A 0.9800
C11A H11B 0.9800
C11A H11C 0.9800
C12A H12A 0.9800
C12A H12B 0.9800
C12A H12C 0.9800
C14A C15A 1.343(3)
C14A H14A 0.9500
C15A H15A 0.9500
C16A C17A 1.394(3)
C16A C21A 1.402(3)
C17A C18A 1.397(3)
C17A C22A 1.505(4)
C18A C19A 1.385(4)
C18A H18A 0.9500
C19A C20A 1.399(4)
C19A C23A 1.500(3)
C20A C21A 1.393(3)
C20A H20A 0.9500
C21A C24A 1.502(3)
C22A H22A 0.9800
C22A H22B 0.9800
C22A H22C 0.9800
C23A H23A 0.9800
C23A H23B 0.9800
C23A H23C 0.9800
C24A H24A 0.9800
C24A H24B 0.9800
C24A H24C 0.9800
C26A C27A 1.345(3)
C26A H26A 0.9500
C27A H27A 0.9500
C28A C29A 1.398(3)
C28A C33A 1.399(3)
C29A C30A 1.390(3)
C29A C34A 1.507(3)
C30A C31A 1.381(4)
C30A H30A 0.9500
C31A C32A 1.396(4)
C31A C35A 1.511(4)
C32A C33A 1.392(3)
C32A H32A 0.9500
C33A C36A 1.497(3)
C34A H34A 0.9800
C34A H34B 0.9800
C34A H34C 0.9800
C35A H35A 0.9800
C35A H35B 0.9800
C35A H35C 0.9800
C36A H36A 0.9800
C36A H36B 0.9800
C36A H36C 0.9800
C37A C38A 1.402(3)
C37A C42A 1.403(3)
C38A C39A 1.389(3)
C38A H38A 0.9500
C39A C40A 1.379(4)
C39A H39A 0.9500
C40A C41A 1.383(4)
C40A H40A 0.9500
C41A C42A 1.395(3)
C41A H41A 0.9500
C42A H42A 0.9500
Mn1B N7B 1.519(2)
Mn1B C1B 1.947(2)
Mn1B C25B 1.968(3)
Mn1B C13B 1.995(3)
N1B C1B 1.381(3)
N1B C2B 1.403(3)
N1B B1B 1.567(4)
N2B C1B 1.363(3)
N2B C3B 1.395(3)
N2B C4B 1.440(3)
N3B C13B 1.376(3)
N3B C14B 1.388(3)
N3B B1B 1.591(4)
N4B C13B 1.359(3)
N4B C15B 1.394(3)
N4B C16B 1.444(3)
N5B C25B 1.370(3)
N5B C26B 1.390(3)
N5B B1B 1.584(3)
N6B C25B 1.363(3)
N6B C27B 1.394(3)
N6B C28B 1.436(3)
B1B C37B 1.613(4)
C2B C3B 1.330(4)
C2B H2B 0.9500
C3B H3BA 0.9500
C4B C5B 1.391(4)
C4B C9B 1.393(4)
C5B C6B 1.402(4)
C5B C10B 1.500(4)
C6B C7B 1.376(4)
C6B H6B 0.9500
C7B C8B 1.394(4)
C7B C11B 1.502(4)
C8B C9B 1.400(4)
C8B H8B 0.9500
C9B C12B 1.500(4)
C10B H10D 0.9800
C10B H10E 0.9800
C10B H10F 0.9800
C11B H11D 0.9800
C11B H11E 0.9800
C11B H11F 0.9800
C12B H12D 0.9800
C12B H12E 0.9800
C12B H12F 0.9800
C14B C15B 1.343(4)
C14B H14B 0.9500
C15B H15B 0.9500
C16B C17B 1.397(4)
C16B C21B 1.398(4)
C17B C18B 1.399(4)
C17B C22B 1.497(4)
C18B C19B 1.383(4)
C18B H18B 0.9500
C19B C20B 1.388(4)
C19B C23B 1.519(4)
C20B C21B 1.395(4)
C20B H20B 0.9500
C21B C24B 1.500(4)
C22B H22D 0.9800
C22B H22E 0.9800
C22B H22F 0.9800
C23B H23D 0.9800
C23B H23E 0.9800
C23B H23F 0.9800
C24B H24D 0.9800
C24B H24E 0.9800
C24B H24F 0.9800
C26B C27B 1.342(4)
C26B H26B 0.9500
C27B H27B 0.9500
C28B C33B 1.388(4)
C28B C29B 1.400(4)
C29B C30B 1.399(4)
C29B C34B 1.507(5)
C30B C31B 1.376(5)
C30B H30B 0.9500
C31B C32B 1.390(5)
C31B C35B 1.507(4)
C32B C33B 1.398(4)
C32B H32B 0.9500
C33B C36B 1.504(4)
C34B H34D 0.9800
C34B H34E 0.9800
C34B H34F 0.9800
C35B H35D 0.9800
C35B H35E 0.9800
C35B H35F 0.9800
C36B H36D 0.9800
C36B H36E 0.9800
C36B H36F 0.9800
C37B C38B 1.399(4)
C37B C42B 1.404(4)
C38B C39B 1.379(4)
C38B H38B 0.9500
C39B C40B 1.379(4)
C39B H39B 0.9500
C40B C41B 1.386(4)
C40B H40B 0.9500
C41B C42B 1.390(4)
C41B H41B 0.9500
C42B H42B 0.9500
O1S C4S 1.435(4)
O1S C1S 1.445(4)
C1S C2S 1.508(6)
C1S H1SA 0.9900
C1S H1SB 0.9900
C2S C3S 1.500(6)
C2S H2SA 0.9900
C2S H2SB 0.9900
C3S C4S 1.527(5)
C3S H3SA 0.9900
C3S H3SB 0.9900
C4S H4SA 0.9900
C4S H4SB 0.9900

loop_
_geom_torsion_atom_site_label_1
_geom_torsion_atom_site_label_2
_geom_torsion_atom_site_label_3
_geom_torsion_atom_site_label_4
_geom_torsion
C25A N5A B1A N1A 50.5(3)
C26A N5A B1A N1A -138.1(2)
C25A N5A B1A N3A -62.8(2)
C26A N5A B1A N3A 108.6(2)
C25A N5A B1A C37A 171.2(2)
C26A N5A B1A C37A -17.4(3)
C1A N1A B1A N5A -52.2(3)
C2A N1A B1A N5A 122.8(2)
C1A N1A B1A N3A 58.4(3)
C2A N1A B1A N3A -126.5(2)
C1A N1A B1A C37A -178.2(2)
C2A N1A B1A C37A -3.1(3)
C13A N3A B1A N5A 56.3(2)
C14A N3A B1A N5A -113.0(2)
C13A N3A B1A N1A -56.0(3)
C14A N3A B1A N1A 134.7(2)
C13A N3A B1A C37A -175.97(19)
C14A N3A B1A C37A 14.7(3)
C3A N2A C1A N1A 0.0(3)
C4A N2A C1A N1A -174.0(2)
C3A N2A C1A Mn1A -179.3(2)
C4A N2A C1A Mn1A 6.7(4)
C2A N1A C1A N2A -0.3(2)
B1A N1A C1A N2A 175.6(2)
C2A N1A C1A Mn1A 179.18(16)
B1A N1A C1A Mn1A -4.9(3)
N7A Mn1A C1A N2A -4.4(3)
C25A Mn1A C1A N2A -129.9(3)
C13A Mn1A C1A N2A 139.1(3)
N7A Mn1A C1A N1A 176.39(16)
C25A Mn1A C1A N1A 50.83(17)
C13A Mn1A C1A N1A -40.14(18)
C1A N1A C2A C3A 0.6(3)
B1A N1A C2A C3A -175.1(2)
N1A C2A C3A N2A -0.6(3)
C1A N2A C3A C2A 0.4(3)
C4A N2A C3A C2A 174.4(2)
C1A N2A C4A C9A -107.8(3)
C3A N2A C4A C9A 79.1(3)
C1A N2A C4A C5A 74.3(3)
C3A N2A C4A C5A -98.8(3)
C9A C4A C5A C6A -1.8(4)
N2A C4A C5A C6A 176.0(2)
C9A C4A C5A C10A 178.2(2)
N2A C4A C5A C10A -4.0(4)
C4A C5A C6A C7A 1.2(4)
C10A C5A C6A C7A -178.8(3)
C5A C6A C7A C8A 0.4(4)
C5A C6A C7A C11A 179.8(3)
C6A C7A C8A C9A -1.4(4)
C11A C7A C8A C9A 179.1(3)
C5A C4A C9A C8A 0.8(3)
N2A C4A C9A C8A -177.0(2)
C5A C4A C9A C12A -178.3(2)
N2A C4A C9A C12A 3.9(3)
C7A C8A C9A C4A 0.9(4)
C7A C8A C9A C12A 179.9(2)
C15A N4A C13A N3A 0.9(3)
C16A N4A C13A N3A 172.6(2)
C15A N4A C13A Mn1A -173.7(2)
C16A N4A C13A Mn1A -2.0(4)
C14A N3A C13A N4A -1.4(2)
B1A N3A C13A N4A -172.65(19)
C14A N3A C13A Mn1A 174.77(15)
B1A N3A C13A Mn1A 3.5(3)
N7A Mn1A C13A N4A -4.6(3)
C1A Mn1A C13A N4A -144.3(3)
C25A Mn1A C13A N4A 124.8(3)
N7A Mn1A C13A N3A -178.86(16)
C1A Mn1A C13A N3A 41.38(18)
C25A Mn1A C13A N3A -49.48(17)
C13A N3A C14A C15A 1.3(3)
B1A N3A C14A C15A 171.5(2)
N3A C14A C15A N4A -0.7(3)
C13A N4A C15A C14A -0.1(3)
C16A N4A C15A C14A -171.9(2)
C13A N4A C16A C17A -105.9(3)
C15A N4A C16A C17A 64.6(3)
C13A N4A C16A C21A 74.5(3)
C15A N4A C16A C21A -115.0(3)
C21A C16A C17A C18A 1.6(3)
N4A C16A C17A C18A -178.0(2)
C21A C16A C17A C22A -176.7(2)
N4A C16A C17A C22A 3.7(3)
C16A C17A C18A C19A -1.0(4)
C22A C17A C18A C19A 177.3(2)
C17A C18A C19A C20A 0.2(4)
C17A C18A C19A C23A -177.8(2)
C18A C19A C20A C21A 0.2(4)
C23A C19A C20A C21A 178.2(2)
C19A C20A C21A C16A 0.2(4)
C19A C20A C21A C24A 178.7(2)
C17A C16A C21A C20A -1.2(3)
N4A C16A C21A C20A 178.4(2)
C17A C16A C21A C24A -179.6(2)
N4A C16A C21A C24A 0.0(3)
C27A N6A C25A N5A -2.2(2)
C28A N6A C25A N5A 173.6(2)
C27A N6A C25A Mn1A 164.8(2)
C28A N6A C25A Mn1A -19.4(4)
C26A N5A C25A N6A 3.1(2)
B1A N5A C25A N6A 176.24(19)
C26A N5A C25A Mn1A -167.03(16)
B1A N5A C25A Mn1A 6.1(3)
N7A Mn1A C25A N6A 14.2(3)
C1A Mn1A C25A N6A 141.4(2)
C13A Mn1A C25A N6A -121.5(2)
N7A Mn1A C25A N5A -179.71(16)
C1A Mn1A C25A N5A -52.50(18)
C13A Mn1A C25A N5A 44.53(17)
C25A N5A C26A C27A -2.9(3)
B1A N5A C26A C27A -175.0(2)
N5A C26A C27A N6A 1.5(3)
C25A N6A C27A C26A 0.5(3)
C28A N6A C27A C26A -175.4(2)
C25A N6A C28A C29A -104.4(3)
C27A N6A C28A C29A 70.9(3)
C25A N6A C28A C33A 76.0(3)
C27A N6A C28A C33A -108.7(3)
C33A C28A C29A C30A 0.7(4)
N6A C28A C29A C30A -178.9(2)
C33A C28A C29A C34A -177.8(2)
N6A C28A C29A C34A 2.6(3)
C28A C29A C30A C31A -0.1(4)
C34A C29A C30A C31A 178.5(2)
C29A C30A C31A C32A -0.2(4)
C29A C30A C31A C35A 179.9(2)
C30A C31A C32A C33A 0.0(4)
C35A C31A C32A C33A 179.8(2)
C31A C32A C33A C28A 0.6(4)
C31A C32A C33A C36A -178.3(2)
C29A C28A C33A C32A -0.9(3)
N6A C28A C33A C32A 178.7(2)
C29A C28A C33A C36A 177.9(2)
N6A C28A C33A C36A -2.5(3)
N5A B1A C37A C38A 161.0(2)
N1A B1A C37A C38A -79.3(3)
N3A B1A C37A C38A 40.2(3)
N5A B1A C37A C42A -27.4(3)
N1A B1A C37A C42A 92.2(3)
N3A B1A C37A C42A -148.2(2)
C42A C37A C38A C39A 2.0(4)
B1A C37A C38A C39A 174.2(2)
C37A C38A C39A C40A -0.1(4)
C38A C39A C40A C41A -1.9(4)
C39A C40A C41A C42A 1.9(4)
C40A C41A C42A C37A 0.0(4)
C38A C37A C42A C41A -1.9(3)
B1A C37A C42A C41A -173.9(2)
C1B N1B B1B N5B 54.1(3)
C2B N1B B1B N5B -130.0(3)
C1B N1B B1B N3B -59.6(3)
C2B N1B B1B N3B 116.3(3)
C1B N1B B1B C37B 172.4(2)
C2B N1B B1B C37B -11.7(4)
C25B N5B B1B N1B -53.4(3)
C26B N5B B1B N1B 119.0(3)
C25B N5B B1B N3B 58.3(3)
C26B N5B B1B N3B -129.4(3)
C25B N5B B1B C37B -178.7(2)
C26B N5B B1B C37B -6.3(3)
C13B N3B B1B N1B 56.5(3)
C14B N3B B1B N1B -115.6(3)
C13B N3B B1B N5B -55.8(3)
C14B N3B B1B N5B 132.2(2)
C13B N3B B1B C37B -173.8(2)
C14B N3B B1B C37B 14.1(4)
C3B N2B C1B N1B -1.8(3)
C4B N2B C1B N1B 178.3(2)
C3B N2B C1B Mn1B 173.6(2)
C4B N2B C1B Mn1B -6.3(4)
C2B N1B C1B N2B 2.0(3)
B1B N1B C1B N2B 178.8(2)
C2B N1B C1B Mn1B -174.49(17)
B1B N1B C1B Mn1B 2.3(3)
N7B Mn1B C1B N2B 3.3(3)
C25B Mn1B C1B N2B 134.2(3)
C13B Mn1B C1B N2B -127.6(3)
N7B Mn1B C1B N1B 178.30(18)
C25B Mn1B C1B N1B -50.8(2)
C13B Mn1B C1B N1B 47.4(2)
C1B N1B C2B C3B -1.5(3)
B1B N1B C2B C3B -177.7(2)
N1B C2B C3B N2B 0.4(3)
C1B N2B C3B C2B 0.9(3)
C4B N2B C3B C2B -179.2(2)
C1B N2B C4B C5B -104.2(3)
C3B N2B C4B C5B 76.0(3)
C1B N2B C4B C9B 77.3(3)
C3B N2B C4B C9B -102.6(3)
C9B C4B C5B C6B -0.1(4)
N2B C4B C5B C6B -178.7(2)
C9B C4B C5B C10B -179.2(2)
N2B C4B C5B C10B 2.3(3)
C4B C5B C6B C7B -1.3(4)
C10B C5B C6B C7B 177.7(2)
C5B C6B C7B C8B 1.4(4)
C5B C6B C7B C11B -178.3(2)
C6B C7B C8B C9B -0.1(4)
C11B C7B C8B C9B 179.6(3)
C5B C4B C9B C8B 1.4(4)
N2B C4B C9B C8B 179.9(2)
C5B C4B C9B C12B -179.2(2)
N2B C4B C9B C12B -0.6(4)
C7B C8B C9B C4B -1.3(4)
C7B C8B C9B C12B 179.3(2)
C15B N4B C13B N3B 0.9(3)
C16B N4B C13B N3B -179.4(2)
C15B N4B C13B Mn1B -176.3(2)
C16B N4B C13B Mn1B 3.5(4)
C14B N3B C13B N4B -1.4(3)
B1B N3B C13B N4B -175.0(2)
C14B N3B C13B Mn1B 176.60(16)
B1B N3B C13B Mn1B 3.0(3)
N7B Mn1B C13B N4B 3.8(4)
C1B Mn1B C13B N4B 127.6(3)
C25B Mn1B C13B N4B -141.0(3)
N7B Mn1B C13B N3B -173.19(18)
C1B Mn1B C13B N3B -49.43(19)
C25B Mn1B C13B N3B 41.99(19)
C13B N3B C14B C15B 1.4(3)
B1B N3B C14B C15B 174.3(2)
N3B C14B C15B N4B -0.9(3)
C13B N4B C15B C14B 0.0(3)
C16B N4B C15B C14B -179.7(2)
C13B N4B C16B C17B 69.1(4)
C15B N4B C16B C17B -111.2(3)
C13B N4B C16B C21B -112.0(3)
C15B N4B C16B C21B 67.7(4)
C21B C16B C17B C18B -1.0(4)
N4B C16B C17B C18B 177.8(2)
C21B C16B C17B C22B -179.8(3)
N4B C16B C17B C22B -0.9(4)
C16B C17B C18B C19B -0.1(4)
C22B C17B C18B C19B 178.8(3)
C17B C18B C19B C20B 0.1(4)
C17B C18B C19B C23B 179.3(3)
C18B C19B C20B C21B 1.0(4)
C23B C19B C20B C21B -178.3(3)
C19B C20B C21B C16B -2.0(4)
C19B C20B C21B C24B 177.1(3)
C17B C16B C21B C20B 2.0(4)
N4B C16B C21B C20B -176.9(2)
C17B C16B C21B C24B -177.1(3)
N4B C16B C21B C24B 4.0(4)
C27B N6B C25B N5B -0.5(3)
C28B N6B C25B N5B -179.8(2)
C27B N6B C25B Mn1B 178.3(3)
C28B N6B C25B Mn1B -0.9(5)
C26B N5B C25B N6B 0.5(3)
B1B N5B C25B N6B 174.0(2)
C26B N5B C25B Mn1B -178.77(18)
B1B N5B C25B Mn1B -5.3(3)
N7B Mn1B C25B N6B -4.1(4)
C1B Mn1B C25B N6B -127.9(3)
C13B Mn1B C25B N6B 140.7(3)
N7B Mn1B C25B N5B 174.70(18)
C1B Mn1B C25B N5B 50.97(19)
C13B Mn1B C25B N5B -40.5(2)
C25B N5B C26B C27B -0.3(3)
B1B N5B C26B C27B -173.5(2)
N5B C26B C27B N6B -0.1(3)
C25B N6B C27B C26B 0.4(3)
C28B N6B C27B C26B 179.7(3)
C25B N6B C28B C33B 74.3(4)
C27B N6B C28B C33B -104.9(3)
C25B N6B C28B C29B -108.6(3)
C27B N6B C28B C29B 72.2(4)
C33B C28B C29B C30B 2.9(4)
N6B C28B C29B C30B -174.1(3)
C33B C28B C29B C34B -174.8(3)
N6B C28B C29B C34B 8.3(4)
C28B C29B C30B C31B -3.0(5)
C34B C29B C30B C31B 174.7(3)
C29B C30B C31B C32B 0.4(5)
C29B C30B C31B C35B 179.6(3)
C30B C31B C32B C33B 2.6(5)
C35B C31B C32B C33B -176.7(3)
C29B C28B C33B C32B -0.2(5)
N6B C28B C33B C32B 176.7(3)
C29B C28B C33B C36B 178.9(3)
N6B C28B C33B C36B -4.1(4)
C31B C32B C33B C28B -2.6(5)
C31B C32B C33B C36B 178.2(3)
N1B B1B C37B C38B -30.9(4)
N5B B1B C37B C38B 87.1(3)
N3B B1B C37B C38B -154.1(2)
N1B B1B C37B C42B 162.3(2)
N5B B1B C37B C42B -79.8(3)
N3B B1B C37B C42B 39.1(3)
C42B C37B C38B C39B -1.9(4)
B1B C37B C38B C39B -169.3(2)
C37B C38B C39B C40B 0.8(4)
C38B C39B C40B C41B 0.6(4)
C39B C40B C41B C42B -0.8(4)
C40B C41B C42B C37B -0.4(4)
C38B C37B C42B C41B 1.7(4)
B1B C37B C42B C41B 169.3(3)
C4S O1S C1S C2S 12.7(4)
O1S C1S C2S C3S -30.7(4)
C1S C2S C3S C4S 35.6(4)
C1S O1S C4S C3S 10.3(4)
C2S C3S C4S O1S -29.1(4)
